data_7714271
loop_
_publ_author_name
'Kannan, Ramkumar'
'Nayak, Prakash'
'Arumugam, Ramar'
'Krishna Rao, D.'
'Mote, Kaustubh R.'
'Murali, Anna Chandrasekar'
'Venkatasubbaiah, Krishnan'
'Chandrasekhar, Vadapalli'

_publ_section_title
;
 Blue Emissive Amidinate Based Tetra coordinate Boron Compounds
;
_journal_name_full 'Dalton Transactions'
_journal_paper_doi 10.1039/D3DT03378C
_journal_year 2023
_chemical_formula_moiety 'C23 H27 B F2 N2'
_chemical_formula_sum 'C23 H27 B F2 N2'
_chemical_formula_weight 380.27
_space_group_crystal_system monoclinic
_space_group_IT_number 15
_space_group_name_Hall '-C 2yc'
_space_group_name_H-M_alt 'C 1 2/c 1'
_atom_sites_solution_hydrogens geom
_audit_creation_date 2023-10-18
_audit_creation_method
;
Olex2 1.5
(compiled 2022.04.07 svn.rca3783a0 for OlexSys, GUI svn.r6498)
;
_audit_update_record
;
2023-10-19 deposited with the CCDC.	2023-10-20 downloaded from the CCDC.
;
_cell_angle_alpha 90
_cell_angle_beta 97.223(2)
_cell_angle_gamma 90
_cell_formula_units_Z 4
_cell_length_a 14.8124(11)
_cell_length_b 10.4197(7)
_cell_length_c 13.3309(9)
_cell_measurement_reflns_used 9983
_cell_measurement_temperature 100(2)
_cell_measurement_theta_max 30.02
_cell_measurement_theta_min 2.40
_cell_volume 2041.2(2)
_computing_cell_refinement 'Bruker SAINT'
_computing_data_collection 'Bruker APEX2'
_computing_data_reduction 'Bruker SAINT'
_computing_molecular_graphics 'Olex2 1.5 (Dolomanov et al., 2009)'
_computing_publication_material 'Olex2 1.5 (Dolomanov et al., 2009)'
_computing_structure_refinement 'SHELXL 2018/3 (Sheldrick, 2015)'
_computing_structure_solution 'SHELXS-97 (Sheldrick 2008)'
_diffrn_ambient_temperature 100.15
_diffrn_measured_fraction_theta_full 0.705
_diffrn_measured_fraction_theta_max 0.757
_diffrn_measurement_device_type 'Bruker APEX-II CCD'
_diffrn_measurement_method '\f and \w scans'
_diffrn_radiation_type MoK\a
_diffrn_radiation_wavelength 0.71073
_diffrn_reflns_av_R_equivalents 0.0502
_diffrn_reflns_av_unetI/netI 0.0360
_diffrn_reflns_Laue_measured_fraction_full 0.705
_diffrn_reflns_Laue_measured_fraction_max 0.757
_diffrn_reflns_limit_h_max 20
_diffrn_reflns_limit_h_min -20
_diffrn_reflns_limit_k_max 14
_diffrn_reflns_limit_k_min -14
_diffrn_reflns_limit_l_max 18
_diffrn_reflns_limit_l_min -18
_diffrn_reflns_number 12537
_diffrn_reflns_point_group_measured_fraction_full 0.705
_diffrn_reflns_point_group_measured_fraction_max 0.757
_diffrn_reflns_theta_full 25.242
_diffrn_reflns_theta_max 30.031
_diffrn_reflns_theta_min 2.396
_exptl_absorpt_coefficient_mu 0.084
_exptl_absorpt_correction_T_max 0.993
_exptl_absorpt_correction_T_min 0.990
_exptl_absorpt_correction_type multi-scan
_exptl_absorpt_process_details SADABS
_exptl_crystal_colour yellow
_exptl_crystal_colour_primary yellow
_exptl_crystal_density_diffrn 1.237
_exptl_crystal_description Block
_exptl_crystal_F_000 808
_exptl_crystal_size_max 0.12
_exptl_crystal_size_mid 0.1
_exptl_crystal_size_min 0.08
_refine_diff_density_max 0.319
_refine_diff_density_min -0.304
_refine_diff_density_rms 0.038
_refine_ls_extinction_method none
_refine_ls_goodness_of_fit_ref 1.135
_refine_ls_hydrogen_treatment constr
_refine_ls_matrix_type full
_refine_ls_number_parameters 163
_refine_ls_number_reflns 2264
_refine_ls_number_restraints 129
_refine_ls_restrained_S_all 1.110
_refine_ls_R_factor_all 0.0737
_refine_ls_R_factor_gt 0.0684
_refine_ls_shift/su_max 0.000
_refine_ls_shift/su_mean 0.000
_refine_ls_structure_factor_coef Fsqd
_refine_ls_weighting_details 'w=1/[\s^2^(Fo^2^)+(0.0688P)^2^+1.8955P] where P=(Fo^2^+2Fc^2^)/3'
_refine_ls_weighting_scheme calc
_refine_ls_wR_factor_gt 0.1751
_refine_ls_wR_factor_ref 0.1787
_reflns_Friedel_coverage 0.000
_reflns_number_gt 2044
_reflns_number_total 2264
_reflns_threshold_expression 'I > 2\s(I)'
_cod_data_source_file d3dt03378c2.cif
_cod_data_source_block 4-BF2
_cod_database_code 7714271
_shelx_shelxl_version_number 2018/3
_shelx_space_group_comment
;
The symmetry employed for this shelxl refinement is uniquely defined
by the following loop, which should always be used as a source of
symmetry information in preference to the above space-group names.
They are only intended as comments.
;
_shelx_estimated_absorpt_t_max 0.993
_shelx_estimated_absorpt_t_min 0.990
_olex2_refinement_description
;
1. Fixed Uiso
 At 1.2 times of:
  All C(H) groups
 At 1.5 times of:
  All C(H,H,H) groups
2. Restrained distances
 C10-C11 \\sim C10-C11A
 with sigma of 0.02
 C10-C12 \\sim C10-C12A
 with sigma of 0.02
 C10-C13 \\sim C10-C13A
 with sigma of 0.02
3. Uiso/Uaniso restraints and constraints
C10 \\sim C11 \\sim C12 \\sim C13 \\sim C11A \\sim C12A \\sim C13A: within 3A
with sigma of 0.02 and sigma for terminal atoms of 0.04 within 3A
4. Others
 Sof(C11A)=Sof(H11D)=Sof(H11E)=Sof(H11F)=Sof(C12A)=Sof(H12D)=Sof(H12E)=
 Sof(H12F)=Sof(C13A)=Sof(H13D)=Sof(H13E)=Sof(H13F)=1-FVAR(1)
 Sof(C11)=Sof(H11A)=Sof(H11B)=Sof(H11C)=Sof(C12)=Sof(H12A)=Sof(H12B)=Sof(H12C)=
 Sof(C13)=Sof(H13A)=Sof(H13B)=Sof(H13C)=FVAR(1)
5.a Aromatic/amide H refined with riding coordinates:
 C1(H1), C2(H2), C3(H3), C4(H4), C7(H7)
5.b Idealised Me refined as rotating group:
 C11(H11A,H11B,H11C), C12(H12A,H12B,H12C), C13(H13A,H13B,H13C), C11A(H11D,H11E,
 H11F), C12A(H12D,H12E,H12F), C13A(H13D,H13E,H13F)
;
_olex2_submission_special_instructions 'No special instructions were received'

loop_
_space_group_symop_operation_xyz
'x, y, z'
'-x, y, -z+1/2'
'x+1/2, y+1/2, z'
'-x+1/2, y+1/2, -z+1/2'
'-x, -y, -z'
'x, -y, z-1/2'
'-x+1/2, -y+1/2, -z'
'x+1/2, -y+1/2, z-1/2'

loop_
_atom_site_label
_atom_site_type_symbol
_atom_site_fract_x
_atom_site_fract_y
_atom_site_fract_z
_atom_site_U_iso_or_equiv
_atom_site_adp_type
_atom_site_occupancy
_atom_site_site_symmetry_order
_atom_site_calc_flag
_atom_site_refinement_flags_posn
_atom_site_refinement_flags_adp
_atom_site_refinement_flags_occupancy
_atom_site_disorder_assembly
_atom_site_disorder_group
C1 C 0.08613(10) 0.55869(18) 0.42025(12) 0.0302(4) Uani 1 1 d . . . . .
H1 H 0.086297 0.649861 0.420381 0.036 Uiso 1 1 calc R U . . .
C2 C 0.12709(12) 0.4939(2) 0.50157(13) 0.0365(4) Uani 1 1 d . . . . .
H2 H 0.155773 0.540013 0.558275 0.044 Uiso 1 1 calc R U . . .
C3 C 0.12761(11) 0.3575(2) 0.50293(12) 0.0346(4) Uani 1 1 d . . . . .
H3 H 0.156640 0.313569 0.560601 0.042 Uiso 1 1 calc R U . . .
C4 C 0.08686(10) 0.28869(17) 0.42227(11) 0.0264(3) Uani 1 1 d . . . . .
H4 H 0.087800 0.197555 0.424329 0.032 Uiso 1 1 calc R U . . .
C5 C 0.04290(8) 0.35326(15) 0.33495(10) 0.0193(3) Uani 1 1 d . . . . .
C6 C 0.04252(9) 0.49071(15) 0.33399(10) 0.0216(3) Uani 1 1 d . . . . .
C7 C 0.000000 0.5564(2) 0.250000 0.0242(4) Uani 1 2 d S T P . .
H7 H -0.000002 0.647595 0.250000 0.029 Uiso 1 2 calc R U P . .
C8 C 0.000000 0.28641(19) 0.250000 0.0173(4) Uani 1 2 d S T P . .
C9 C 0.000000 0.14455(19) 0.250000 0.0188(4) Uani 1 2 d S T P . .
C10 C 0.14560(9) 0.07677(16) 0.17659(12) 0.0260(3) Uani 1 1 d D U . . .
C11 C 0.1169(2) 0.0833(4) 0.0649(2) 0.0376(8) Uani 0.552(3) 1 d D U P A 1
H11A H 0.170913 0.086610 0.029473 0.056 Uiso 0.552(3) 1 calc R U P A 1
H11B H 0.080035 0.160520 0.049004 0.056 Uiso 0.552(3) 1 calc R U P A 1
H11C H 0.080825 0.007126 0.043157 0.056 Uiso 0.552(3) 1 calc R U P A 1
C12 C 0.2027(2) -0.0445(4) 0.2050(3) 0.0410(9) Uani 0.552(3) 1 d D U P A 1
H12A H 0.165383 -0.120980 0.188112 0.061 Uiso 0.552(3) 1 calc R U P A 1
H12B H 0.223729 -0.043824 0.277736 0.061 Uiso 0.552(3) 1 calc R U P A 1
H12C H 0.255414 -0.045848 0.167319 0.061 Uiso 0.552(3) 1 calc R U P A 1
C13 C 0.2026(2) 0.1954(4) 0.2127(3) 0.0392(8) Uani 0.552(3) 1 d D U P A 1
H13A H 0.259381 0.195115 0.182066 0.059 Uiso 0.552(3) 1 calc R U P A 1
H13B H 0.216658 0.193056 0.286509 0.059 Uiso 0.552(3) 1 calc R U P A 1
H13C H 0.168079 0.273385 0.192536 0.059 Uiso 0.552(3) 1 calc R U P A 1
B1 B 0.000000 -0.0513(2) 0.250000 0.0267(5) Uani 1 2 d S T P . .
F1 F -0.03721(11) -0.12572(13) 0.17115(11) 0.0581(4) Uani 1 1 d . . . . .
N1 N 0.06032(10) 0.06368(14) 0.22119(14) 0.0381(4) Uani 1 1 d . . . . .
C11A C 0.1515(3) 0.1936(5) 0.1082(4) 0.0454(12) Uani 0.448(3) 1 d D U P A 2
H11D H 0.209203 0.191392 0.079395 0.068 Uiso 0.448(3) 1 calc R U P A 2
H11E H 0.148423 0.272227 0.147913 0.068 Uiso 0.448(3) 1 calc R U P A 2
H11F H 0.100738 0.191881 0.053476 0.068 Uiso 0.448(3) 1 calc R U P A 2
C12A C 0.1588(3) -0.0451(5) 0.1159(5) 0.0534(15) Uani 0.448(3) 1 d D U P A 2
H12D H 0.116513 -0.044321 0.053192 0.080 Uiso 0.448(3) 1 calc R U P A 2
H12E H 0.147002 -0.120587 0.156083 0.080 Uiso 0.448(3) 1 calc R U P A 2
H12F H 0.221503 -0.048293 0.099604 0.080 Uiso 0.448(3) 1 calc R U P A 2
C13A C 0.2158(3) 0.0844(6) 0.2679(3) 0.0464(12) Uani 0.448(3) 1 d D U P A 2
H13D H 0.276709 0.083077 0.246625 0.070 Uiso 0.448(3) 1 calc R U P A 2
H13E H 0.208865 0.010833 0.312178 0.070 Uiso 0.448(3) 1 calc R U P A 2
H13F H 0.207536 0.164122 0.304669 0.070 Uiso 0.448(3) 1 calc R U P A 2

loop_
_atom_site_aniso_label
_atom_site_aniso_U_11
_atom_site_aniso_U_22
_atom_site_aniso_U_33
_atom_site_aniso_U_23
_atom_site_aniso_U_13
_atom_site_aniso_U_12
C1 0.0307(7) 0.0270(9) 0.0345(8) -0.0138(6) 0.0102(6) -0.0122(6)
C2 0.0337(8) 0.0477(12) 0.0275(7) -0.0148(7) 0.0022(6) -0.0165(7)
C3 0.0328(7) 0.0466(11) 0.0224(7) -0.0022(7) -0.0043(5) -0.0085(7)
C4 0.0268(6) 0.0277(9) 0.0233(7) 0.0018(5) -0.0025(5) -0.0034(5)
C5 0.0201(5) 0.0169(7) 0.0208(6) -0.0004(5) 0.0015(4) -0.0026(4)
C6 0.0227(6) 0.0167(8) 0.0263(7) -0.0048(5) 0.0071(5) -0.0049(4)
C7 0.0273(8) 0.0129(10) 0.0344(10) 0.000 0.0117(7) 0.000
C8 0.0178(7) 0.0135(9) 0.0202(8) 0.000 0.0006(6) 0.000
C9 0.0208(7) 0.0148(9) 0.0198(8) 0.000 -0.0013(6) 0.000
C10 0.0243(6) 0.0221(8) 0.0320(7) 0.0021(6) 0.0053(5) 0.0047(5)
C11 0.0352(14) 0.049(2) 0.0293(14) 0.0036(13) 0.0085(11) 0.0078(13)
C12 0.0330(14) 0.041(2) 0.051(2) 0.0122(16) 0.0111(13) 0.0180(13)
C13 0.0283(13) 0.043(2) 0.0483(18) -0.0020(15) 0.0122(12) -0.0064(12)
B1 0.0320(10) 0.0131(11) 0.0352(12) 0.000 0.0059(9) 0.000
F1 0.0932(11) 0.0199(8) 0.0552(8) -0.0110(5) -0.0135(7) -0.0049(6)
N1 0.0368(7) 0.0143(7) 0.0681(11) 0.0008(6) 0.0260(7) 0.0023(5)
C11A 0.0364(18) 0.040(3) 0.063(3) 0.028(2) 0.0205(18) 0.0132(16)
C12A 0.045(2) 0.036(3) 0.084(4) -0.028(3) 0.025(2) -0.0027(18)
C13A 0.0249(15) 0.074(4) 0.038(2) -0.001(2) -0.0021(14) 0.0006(17)

loop_
_atom_type_symbol
_atom_type_description
_atom_type_scat_dispersion_real
_atom_type_scat_dispersion_imag
_atom_type_scat_source
C C 0.0033 0.0016 'International Tables Vol C Tables 4.2.6.8 and 6.1.1.4'
H H 0.0000 0.0000 'International Tables Vol C Tables 4.2.6.8 and 6.1.1.4'
B B 0.0013 0.0007 'International Tables Vol C Tables 4.2.6.8 and 6.1.1.4'
F F 0.0171 0.0103 'International Tables Vol C Tables 4.2.6.8 and 6.1.1.4'
N N 0.0061 0.0033 'International Tables Vol C Tables 4.2.6.8 and 6.1.1.4'

loop_
_geom_angle_atom_site_label_1
_geom_angle_atom_site_label_2
_geom_angle_atom_site_label_3
_geom_angle
_geom_angle_site_symmetry_1
_geom_angle_site_symmetry_3
_geom_angle_publ_flag
C2 C1 H1 119.8 . . ?
C2 C1 C6 120.46(17) . . ?
C6 C1 H1 119.8 . . ?
C1 C2 H2 119.7 . . ?
C1 C2 C3 120.67(15) . . ?
C3 C2 H2 119.7 . . ?
C2 C3 H3 119.6 . . ?
C4 C3 C2 120.86(16) . . ?
C4 C3 H3 119.6 . . ?
C3 C4 H4 119.9 . . ?
C3 C4 C5 120.29(16) . . ?
C5 C4 H4 119.9 . . ?
C4 C5 C6 118.63(13) . . ?
C8 C5 C4 122.32(14) . . ?
C8 C5 C6 119.05(13) . . ?
C5 C6 C1 119.09(14) . . ?
C7 C6 C1 120.95(16) . . ?
C7 C6 C5 119.96(14) . . ?
C6 C7 C6 121.14(19) . 2 ?
C6 C7 H7 119.4 2 . ?
C6 C7 H7 119.4 . . ?
C5 C8 C5 120.84(18) . 2 ?
C5 C8 C9 119.58(9) 2 . ?
C5 C8 C9 119.58(9) . . ?
N1 C9 C8 129.68(9) 2 . ?
N1 C9 C8 129.68(9) . . ?
N1 C9 N1 100.65(19) 2 . ?
C11 C10 C12 111.1(2) . . ?
C11 C10 C13 110.5(2) . . ?
C13 C10 C12 108.6(2) . . ?
N1 C10 C11 104.78(17) . . ?
N1 C10 C12 107.33(17) . . ?
N1 C10 C13 114.45(17) . . ?
N1 C10 C11A 115.59(18) . . ?
N1 C10 C12A 108.1(2) . . ?
N1 C10 C13A 102.7(2) . . ?
C11A C10 C12A 108.9(3) . . ?
C13A C10 C11A 110.9(3) . . ?
C13A C10 C12A 110.5(3) . . ?
C10 C11 H11A 109.5 . . ?
C10 C11 H11B 109.5 . . ?
C10 C11 H11C 109.5 . . ?
H11A C11 H11B 109.5 . . ?
H11A C11 H11C 109.5 . . ?
H11B C11 H11C 109.5 . . ?
C10 C12 H12A 109.5 . . ?
C10 C12 H12B 109.5 . . ?
C10 C12 H12C 109.5 . . ?
H12A C12 H12B 109.5 . . ?
H12A C12 H12C 109.5 . . ?
H12B C12 H12C 109.5 . . ?
C10 C13 H13A 109.5 . . ?
C10 C13 H13B 109.5 . . ?
C10 C13 H13C 109.5 . . ?
H13A C13 H13B 109.5 . . ?
H13A C13 H13C 109.5 . . ?
H13B C13 H13C 109.5 . . ?
B1 B1 F1 0(10) 2 2 ?
B1 B1 F1 0(10) 2 . ?
B1 B1 N1 0(10) 2 . ?
B1 B1 N1 0(10) 2 2 ?
F1 B1 F1 110.8(2) 2 . ?
F1 B1 N1 115.59(10) . . ?
F1 B1 N1 115.59(10) 2 2 ?
F1 B1 N1 115.75(10) 2 . ?
F1 B1 N1 115.75(10) . 2 ?
N1 B1 N1 80.60(15) 2 . ?
B1 F1 B1 0.0 2 . ?
C9 N1 C10 134.96(15) . . ?
C9 N1 B1 89.38(12) . 2 ?
C9 N1 B1 89.38(12) . . ?
C10 N1 B1 135.61(13) . 2 ?
C10 N1 B1 135.61(13) . . ?
B1 N1 B1 0.00(12) 2 . ?
C10 C11A H11D 109.5 . . ?
C10 C11A H11E 109.5 . . ?
C10 C11A H11F 109.5 . . ?
H11D C11A H11E 109.5 . . ?
H11D C11A H11F 109.5 . . ?
H11E C11A H11F 109.5 . . ?
C10 C12A H12D 109.5 . . ?
C10 C12A H12E 109.5 . . ?
C10 C12A H12F 109.5 . . ?
H12D C12A H12E 109.5 . . ?
H12D C12A H12F 109.5 . . ?
H12E C12A H12F 109.5 . . ?
C10 C13A H13D 109.5 . . ?
C10 C13A H13E 109.5 . . ?
C10 C13A H13F 109.5 . . ?
H13D C13A H13E 109.5 . . ?
H13D C13A H13F 109.5 . . ?
H13E C13A H13F 109.5 . . ?

loop_
_geom_bond_atom_site_label_1
_geom_bond_atom_site_label_2
_geom_bond_distance
_geom_bond_site_symmetry_2
_geom_bond_publ_flag
C1 H1 0.9500 . ?
C1 C2 1.354(3) . ?
C1 C6 1.4334(19) . ?
C2 H2 0.9500 . ?
C2 C3 1.421(3) . ?
C3 H3 0.9500 . ?
C3 C4 1.368(2) . ?
C4 H4 0.9500 . ?
C4 C5 1.4287(19) . ?
C5 C6 1.432(2) . ?
C5 C8 1.4108(16) . ?
C6 C7 1.3935(18) . ?
C7 H7 0.9500 . ?
C8 C9 1.478(3) . ?
C9 N1 1.3199(18) . ?
C9 N1 1.3198(18) 2 ?
C10 C11 1.498(3) . ?
C10 C12 1.542(3) . ?
C10 C13 1.539(4) . ?
C10 N1 1.4687(19) . ?
C10 C11A 1.530(4) . ?
C10 C12A 1.531(5) . ?
C10 C13A 1.500(4) . ?
C11 H11A 0.9800 . ?
C11 H11B 0.9800 . ?
C11 H11C 0.9800 . ?
C12 H12A 0.9800 . ?
C12 H12B 0.9800 . ?
C12 H12C 0.9800 . ?
C13 H13A 0.9800 . ?
C13 H13B 0.9800 . ?
C13 H13C 0.9800 . ?
B1 B1 0.000(5) 2 ?
B1 F1 1.3655(18) 2 ?
B1 F1 1.3655(18) . ?
B1 N1 1.571(2) 2 ?
B1 N1 1.571(2) . ?
C11A H11D 0.9800 . ?
C11A H11E 0.9800 . ?
C11A H11F 0.9800 . ?
C12A H12D 0.9800 . ?
C12A H12E 0.9800 . ?
C12A H12F 0.9800 . ?
C13A H13D 0.9800 . ?
C13A H13E 0.9800 . ?
C13A H13F 0.9800 . ?

loop_
_geom_torsion_atom_site_label_1
_geom_torsion_atom_site_label_2
_geom_torsion_atom_site_label_3
_geom_torsion_atom_site_label_4
_geom_torsion
_geom_torsion_site_symmetry_1
_geom_torsion_site_symmetry_2
_geom_torsion_site_symmetry_3
_geom_torsion_site_symmetry_4
_geom_torsion_publ_flag
C1 C2 C3 C4 0.0(3) . . . . ?
C1 C6 C7 C6 -179.96(13) . . . 2 ?
C2 C1 C6 C5 0.0(2) . . . . ?
C2 C1 C6 C7 179.86(12) . . . . ?
C2 C3 C4 C5 0.0(2) . . . . ?
C3 C4 C5 C6 0.0(2) . . . . ?
C3 C4 C5 C8 179.99(12) . . . . ?
C4 C5 C6 C1 0.04(18) . . . . ?
C4 C5 C6 C7 -179.85(10) . . . . ?
C4 C5 C8 C5 179.92(13) . . . 2 ?
C4 C5 C8 C9 -0.08(13) . . . . ?
C5 C6 C7 C6 -0.07(8) . . . 2 ?
C5 C8 C9 N1 -88.33(12) 2 . . 2 ?
C5 C8 C9 N1 91.67(12) 2 . . . ?
C5 C8 C9 N1 -88.33(12) . . . . ?
C5 C8 C9 N1 91.67(12) . . . 2 ?
C6 C1 C2 C3 0.0(2) . . . . ?
C6 C5 C8 C5 -0.07(8) . . . 2 ?
C6 C5 C8 C9 179.93(8) . . . . ?
C8 C5 C6 C1 -179.97(10) . . . . ?
C8 C5 C6 C7 0.14(16) . . . . ?
C8 C9 N1 C10 -2.5(3) . . . . ?
C8 C9 N1 B1 180.000(0) . . . 2 ?
C8 C9 N1 B1 180.000(0) . . . . ?
C11 C10 N1 C9 -86.8(3) . . . . ?
C11 C10 N1 B1 89.7(3) . . . . ?
C11 C10 N1 B1 89.7(3) . . . 2 ?
C12 C10 N1 C9 155.0(2) . . . . ?
C12 C10 N1 B1 -28.5(3) . . . . ?
C12 C10 N1 B1 -28.5(3) . . . 2 ?
C13 C10 N1 C9 34.4(3) . . . . ?
C13 C10 N1 B1 -149.1(2) . . . 2 ?
C13 C10 N1 B1 -149.1(2) . . . . ?
B1 B1 N1 C9 0(100) 2 . . . ?
B1 B1 N1 C10 0.00(4) 2 . . . ?
F1 B1 F1 B1 0(100) 2 . . 2 ?
F1 B1 N1 C9 -113.97(14) 2 . . . ?
F1 B1 N1 C9 114.14(14) . . . . ?
F1 B1 N1 C10 -63.3(2) . . . . ?
F1 B1 N1 C10 68.5(2) 2 . . . ?
F1 B1 N1 B1 0(100) . . . 2 ?
F1 B1 N1 B1 0(35) 2 . . 2 ?
N1 C9 N1 C10 177.5(3) 2 . . . ?
N1 C9 N1 B1 0.000(0) 2 . . 2 ?
N1 C9 N1 B1 0.000(0) 2 . . . ?
N1 B1 F1 B1 0(2) . . . 2 ?
N1 B1 F1 B1 0(81) 2 . . 2 ?
N1 B1 N1 C9 0.000(0) 2 . . . ?
N1 B1 N1 C10 -177.5(3) 2 . . . ?
N1 B1 N1 B1 0(100) 2 . . 2 ?
C11A C10 N1 C9 -30.8(4) . . . . ?
C11A C10 N1 B1 145.6(3) . . . 2 ?
C11A C10 N1 B1 145.6(3) . . . . ?
C12A C10 N1 C9 -153.1(3) . . . . ?
C12A C10 N1 B1 23.3(4) . . . . ?
C12A C10 N1 B1 23.3(4) . . . 2 ?
C13A C10 N1 C9 90.0(3) . . . . ?
C13A C10 N1 B1 -93.5(3) . . . 2 ?
C13A C10 N1 B1 -93.5(3) . . . . ?
